data_4307540
loop_
_publ_author_name
'Justin G. Hinman'
'Alan J. Lough'
'Robert H. Morris'

_publ_section_title
;
Properties of the Polyhydride Anions [WH5(PMe2Ph)3]- and [ReH4(PMePh2)3]- and
Periodic Trends in the Acidity of Polyhydride Complexes
;
_journal_name_full 'Inorganic Chemistry'
_journal_page_first 4392
_journal_page_last 4401
_journal_paper_doi 10.1021/ic062037b
_journal_volume 46
_journal_year 2007
_chemical_formula_moiety 'C39 H43 P3 Re, C18 H36 K N2 O6'
_chemical_formula_sum 'C57 H79 K N2 O6 P3 Re'
_chemical_formula_weight 1206.43
_chemical_name_systematic
; 
 ? 
;
_space_group_IT_number 14
_symmetry_cell_setting monoclinic
_symmetry_space_group_name_Hall '-P 2yn'
_symmetry_space_group_name_H-M 'P 1 21/n 1'
_atom_sites_solution_hydrogens geom
_atom_sites_solution_primary direct
_atom_sites_solution_secondary difmap
_audit_creation_method SHELXL-97
_cell_angle_alpha 90.00
_cell_angle_beta 102.6630(10)
_cell_angle_gamma 90.00
_cell_formula_units_Z 8
_cell_length_a 26.6572(3)
_cell_length_b 13.7512(2)
_cell_length_c 31.9934(4)
_cell_measurement_reflns_used 73526
_cell_measurement_temperature 150(1)
_cell_measurement_theta_max 27.5
_cell_measurement_theta_min 2.6
_cell_volume 11442.5(3)
_computing_cell_refinement 'Denzo-SMN (Otwinowski & Minor, 1997)'
_computing_data_collection 'Collect (Nonius B.V., 1997-2002)'
_computing_data_reduction Denzo-SMN
_computing_molecular_graphics 'SHELXTL V6.1'
_computing_publication_material 'SHELXTL V6.1'
_computing_structure_refinement 'SHELXTL V6.1(Sheldrick, 2001)'
_computing_structure_solution 'SIR-92 (Altomare et al., 1994)'
_diffrn_ambient_temperature 150(1)
_diffrn_detector_area_resol_mean 9
_diffrn_measured_fraction_theta_full 0.995
_diffrn_measured_fraction_theta_max 0.995
_diffrn_measurement_device_type 'Bruker-Nonius KappaCCD'
_diffrn_measurement_method '\f scans and \w scans with \k offsets'
_diffrn_radiation_monochromator graphite
_diffrn_radiation_source 'fine-focus sealed tube'
_diffrn_radiation_type MoK\a
_diffrn_radiation_wavelength 0.71073
_diffrn_reflns_av_R_equivalents 0.080
_diffrn_reflns_av_sigmaI/netI 0.095
_diffrn_reflns_limit_h_max 34
_diffrn_reflns_limit_h_min -34
_diffrn_reflns_limit_k_max 17
_diffrn_reflns_limit_k_min -17
_diffrn_reflns_limit_l_max 40
_diffrn_reflns_limit_l_min -41
_diffrn_reflns_number 74078
_diffrn_reflns_theta_full 27.47
_diffrn_reflns_theta_max 27.47
_diffrn_reflns_theta_min 2.57
_diffrn_standards_number 0
_exptl_absorpt_coefficient_mu 2.329
_exptl_absorpt_correction_T_max 0.7069
_exptl_absorpt_correction_T_min 0.5047
_exptl_absorpt_correction_type multi-scan
_exptl_absorpt_process_details 'Denzo-SMN (Otwinowski & Minor, 1997)'
_exptl_crystal_density_diffrn 1.401
_exptl_crystal_density_method 'not measured'
_exptl_crystal_description plate
_exptl_crystal_F_000 4976
_exptl_crystal_size_max 0.34
_exptl_crystal_size_mid 0.26
_exptl_crystal_size_min 0.16
_refine_diff_density_max 1.176
_refine_diff_density_min -1.061
_refine_diff_density_rms 0.125
_refine_ls_extinction_method none
_refine_ls_goodness_of_fit_ref 1.030
_refine_ls_hydrogen_treatment constr
_refine_ls_matrix_type full
_refine_ls_number_parameters 1291
_refine_ls_number_reflns 26070
_refine_ls_number_restraints 0
_refine_ls_restrained_S_all 1.030
_refine_ls_R_factor_all 0.0951
_refine_ls_R_factor_gt 0.0523
_refine_ls_shift/su_max 0.004
_refine_ls_shift/su_mean 0.000
_refine_ls_structure_factor_coef Fsqd
_refine_ls_weighting_details 'calc w=1/[\s^2^(Fo^2^)+(0.0306P)^2^+5.8374P] where P=(Fo^2^+2Fc^2^)/3'
_refine_ls_weighting_scheme calc
_refine_ls_wR_factor_gt 0.0871
_refine_ls_wR_factor_ref 0.0980
_reflns_number_gt 18112
_reflns_number_total 26070
_reflns_threshold_expression I>2\s(I)
_cod_data_source_file ic062037bsi20061024_110742.cif
_cod_data_source_block '[K(2,2,2-crypt)][ReH4(PMePh2)3]'
_cod_depositor_comments
;
The following automatic conversions were performed:
'_symmetry_cell_setting' value 'Monoclinic' changed to 'monoclinic'
according to '/home/saulius/struct/CIF-dictionaries/cif_core.dic'
dictionary named 'cif_core.dic' version 2.4.1 from 2010-06-29.

Automatic conversion script
Id: cif_fix_enum 1527 2010-12-29 10:47:43Z saulius 
;
_cod_original_sg_symbol_H-M 'P 21/n'
_cod_database_code 4307540

loop_
_symmetry_equiv_pos_as_xyz
'x, y, z'
'-x+1/2, y+1/2, -z+1/2'
'-x, -y, -z'
'x-1/2, -y-1/2, z-1/2'

loop_
_atom_site_label
_atom_site_type_symbol
_atom_site_fract_x
_atom_site_fract_y
_atom_site_fract_z
_atom_site_U_iso_or_equiv
_atom_site_adp_type
_atom_site_occupancy
_atom_site_symmetry_multiplicity
_atom_site_calc_flag
_atom_site_refinement_flags
_atom_site_disorder_assembly
_atom_site_disorder_group
Re1A Re 0.416258(7) 0.169816(12) 0.809807(6) 0.02261(5) Uani 1 1 d . . .
H1 H 0.3992(14) 0.276(3) 0.8098(12) 0.027 Uiso 1 1 d . . .
H2 H 0.4659(13) 0.238(3) 0.8287(12) 0.027 Uiso 1 1 d . . .
H3 H 0.4703(14) 0.107(3) 0.8186(12) 0.027 Uiso 1 1 d . . .
H4 H 0.4072(14) 0.055(3) 0.7955(12) 0.027 Uiso 1 1 d . . .
P1A P 0.32676(4) 0.14833(8) 0.78778(4) 0.0253(3) Uani 1 1 d . . .
P2A P 0.41964(4) 0.13641(8) 0.88085(4) 0.0253(3) Uani 1 1 d . . .
P3A P 0.43824(4) 0.20321(8) 0.74482(4) 0.0235(3) Uani 1 1 d . . .
C1A C 0.30267(17) 0.0235(3) 0.78960(16) 0.0343(12) Uani 1 1 d . . .
H1AA H 0.2664 0.0209 0.7749 0.052 Uiso 1 1 calc R . .
H1AB H 0.3062 0.0035 0.8195 0.052 Uiso 1 1 calc R . .
H1AC H 0.3226 -0.0205 0.7754 0.052 Uiso 1 1 calc R . .
C2A C 0.38845(18) 0.2182(3) 0.91365(15) 0.0346(12) Uani 1 1 d . . .
H2AA H 0.3931 0.1918 0.9427 0.052 Uiso 1 1 calc R . .
H2AB H 0.3517 0.2231 0.9007 0.052 Uiso 1 1 calc R . .
H2AC H 0.4042 0.2828 0.9149 0.052 Uiso 1 1 calc R . .
C3A C 0.42835(17) 0.1077(3) 0.70328(15) 0.0327(11) Uani 1 1 d . . .
H3AA H 0.4427 0.1293 0.6791 0.049 Uiso 1 1 calc R . .
H3AB H 0.3915 0.0953 0.6933 0.049 Uiso 1 1 calc R . .
H3AC H 0.4456 0.0479 0.7153 0.049 Uiso 1 1 calc R . .
C11A C 0.28126(17) 0.2158(3) 0.81403(14) 0.0265(10) Uani 1 1 d . . .
C12A C 0.23527(19) 0.1771(4) 0.81995(17) 0.0431(14) Uani 1 1 d . . .
H12A H 0.2265 0.1119 0.8115 0.052 Uiso 1 1 calc R . .
C13A C 0.2017(2) 0.2319(4) 0.83810(18) 0.0521(16) Uani 1 1 d . . .
H13A H 0.1702 0.2040 0.8413 0.062 Uiso 1 1 calc R . .
C14A C 0.2135(2) 0.3262(4) 0.85146(17) 0.0428(13) Uani 1 1 d . . .
H14A H 0.1907 0.3633 0.8642 0.051 Uiso 1 1 calc R . .
C15A C 0.25855(19) 0.3647(4) 0.84587(17) 0.0420(13) Uani 1 1 d . . .
H15A H 0.2672 0.4297 0.8547 0.050 Uiso 1 1 calc R . .
C16A C 0.29217(19) 0.3103(3) 0.82749(17) 0.0388(13) Uani 1 1 d . . .
H16A H 0.3234 0.3390 0.8241 0.047 Uiso 1 1 calc R . .
C21A C 0.29747(15) 0.1801(3) 0.73178(14) 0.0246(10) Uani 1 1 d . . .
C22A C 0.29297(17) 0.1102(3) 0.69956(15) 0.0309(11) Uani 1 1 d . . .
H22A H 0.3016 0.0445 0.7071 0.037 Uiso 1 1 calc R . .
C23A C 0.27618(17) 0.1349(4) 0.65684(16) 0.0355(12) Uani 1 1 d . . .
H23A H 0.2741 0.0864 0.6354 0.043 Uiso 1 1 calc R . .
C24A C 0.26243(17) 0.2296(4) 0.64507(16) 0.0379(12) Uani 1 1 d . . .
H24A H 0.2507 0.2462 0.6157 0.046 Uiso 1 1 calc R . .
C25A C 0.26585(17) 0.3003(4) 0.67659(17) 0.0365(12) Uani 1 1 d . . .
H25A H 0.2562 0.3655 0.6689 0.044 Uiso 1 1 calc R . .
C26A C 0.28342(16) 0.2753(3) 0.71935(15) 0.0321(11) Uani 1 1 d . . .
H26A H 0.2859 0.3242 0.7407 0.039 Uiso 1 1 calc R . .
C31A C 0.48408(17) 0.1297(3) 0.91810(14) 0.0280(11) Uani 1 1 d . . .
C32A C 0.48987(19) 0.1090(3) 0.96134(16) 0.0378(12) Uani 1 1 d . . .
H32A H 0.4602 0.0964 0.9724 0.045 Uiso 1 1 calc R . .
C33A C 0.5383(2) 0.1061(4) 0.98891(17) 0.0473(14) Uani 1 1 d . . .
H33A H 0.5414 0.0921 1.0184 0.057 Uiso 1 1 calc R . .
C34A C 0.5818(2) 0.1235(3) 0.97338(17) 0.0422(13) Uani 1 1 d . . .
H34A H 0.6148 0.1217 0.9920 0.051 Uiso 1 1 calc R . .
C35A C 0.57677(17) 0.1434(3) 0.93049(16) 0.0320(12) Uani 1 1 d . . .
H35A H 0.6066 0.1550 0.9195 0.038 Uiso 1 1 calc R . .
C36A C 0.52843(17) 0.1467(3) 0.90316(15) 0.0286(11) Uani 1 1 d . . .
H36A H 0.5257 0.1608 0.8737 0.034 Uiso 1 1 calc R . .
C41A C 0.39515(16) 0.0178(3) 0.89469(14) 0.0271(10) Uani 1 1 d . . .
C42A C 0.42078(18) -0.0648(3) 0.88579(15) 0.0354(12) Uani 1 1 d . . .
H42A H 0.4510 -0.0582 0.8748 0.043 Uiso 1 1 calc R . .
C43A C 0.40299(19) -0.1568(3) 0.89268(17) 0.0409(13) Uani 1 1 d . . .
H43A H 0.4212 -0.2126 0.8866 0.049 Uiso 1 1 calc R . .
C44A C 0.3590(2) -0.1677(4) 0.90825(17) 0.0447(14) Uani 1 1 d . . .
H44A H 0.3469 -0.2308 0.9129 0.054 Uiso 1 1 calc R . .
C45A C 0.33280(19) -0.0869(4) 0.91695(16) 0.0404(13) Uani 1 1 d . . .
H45A H 0.3024 -0.0942 0.9275 0.048 Uiso 1 1 calc R . .
C46A C 0.35082(17) 0.0062(3) 0.91031(15) 0.0346(12) Uani 1 1 d . . .
H46A H 0.3326 0.0618 0.9165 0.041 Uiso 1 1 calc R . .
C51A C 0.41150(16) 0.3111(3) 0.71280(15) 0.0262(10) Uani 1 1 d . . .
C52A C 0.40953(18) 0.3980(3) 0.73457(16) 0.0327(11) Uani 1 1 d . . .
H52A H 0.4208 0.4000 0.7649 0.039 Uiso 1 1 calc R . .
C53A C 0.3910(2) 0.4825(3) 0.71203(18) 0.0449(14) Uani 1 1 d . . .
H53A H 0.3893 0.5413 0.7272 0.054 Uiso 1 1 calc R . .
C54A C 0.37518(19) 0.4813(4) 0.66850(18) 0.0434(14) Uani 1 1 d . . .
H54A H 0.3636 0.5396 0.6535 0.052 Uiso 1 1 calc R . .
C55A C 0.37598(18) 0.3961(4) 0.64641(17) 0.0415(13) Uani 1 1 d . . .
H55A H 0.3639 0.3948 0.6162 0.050 Uiso 1 1 calc R . .
C56A C 0.39454(17) 0.3113(3) 0.66843(16) 0.0312(11) Uani 1 1 d . . .
H56A H 0.3956 0.2527 0.6529 0.037 Uiso 1 1 calc R . .
C61A C 0.50815(16) 0.2252(3) 0.74587(14) 0.0234(10) Uani 1 1 d . . .
C62A C 0.52342(18) 0.2692(4) 0.71142(15) 0.0371(12) Uani 1 1 d . . .
H62A H 0.4980 0.2928 0.6880 0.045 Uiso 1 1 calc R . .
C63A C 0.57493(19) 0.2795(4) 0.71050(17) 0.0433(13) Uani 1 1 d . . .
H63A H 0.5843 0.3087 0.6864 0.052 Uiso 1 1 calc R . .
C64A C 0.61263(17) 0.2474(3) 0.74448(16) 0.0334(12) Uani 1 1 d . . .
H64A H 0.6480 0.2551 0.7442 0.040 Uiso 1 1 calc R . .
C65A C 0.59789(17) 0.2039(3) 0.77885(16) 0.0313(11) Uani 1 1 d . . .
H65A H 0.6234 0.1818 0.8025 0.038 Uiso 1 1 calc R . .
C66A C 0.54672(17) 0.1922(3) 0.77925(15) 0.0290(11) Uani 1 1 d . . .
H66A H 0.5376 0.1608 0.8030 0.035 Uiso 1 1 calc R . .
K1A K 0.49030(4) 0.64738(7) 0.83763(3) 0.0316(2) Uani 1 1 d . . .
O1A O 0.39336(12) 0.6941(2) 0.78546(12) 0.0443(9) Uani 1 1 d . . .
O2A O 0.39816(12) 0.5738(2) 0.85807(12) 0.0430(9) Uani 1 1 d . . .
O3A O 0.54312(12) 0.6151(2) 0.77126(11) 0.0399(9) Uani 1 1 d . . .
O4A O 0.53732(12) 0.4692(2) 0.83181(11) 0.0370(8) Uani 1 1 d . . .
O5A O 0.52692(12) 0.8371(2) 0.86011(11) 0.0376(8) Uani 1 1 d . . .
O6A O 0.54570(12) 0.6924(2) 0.92382(10) 0.0345(8) Uani 1 1 d . . .
N1A N 0.48336(16) 0.7982(3) 0.76869(14) 0.0433(11) Uani 1 1 d . . .
N2A N 0.49791(14) 0.4984(3) 0.90823(12) 0.0309(9) Uani 1 1 d . . .
C70A C 0.4307(2) 0.7988(4) 0.74191(18) 0.0515(15) Uani 1 1 d . . .
H70A H 0.4275 0.7448 0.7210 0.062 Uiso 1 1 calc R . .
H70B H 0.4254 0.8604 0.7255 0.062 Uiso 1 1 calc R . .
C71A C 0.3892(2) 0.7886(4) 0.76658(19) 0.0544(16) Uani 1 1 d . . .
H71A H 0.3932 0.8391 0.7891 0.065 Uiso 1 1 calc R . .
H71B H 0.3550 0.7967 0.7472 0.065 Uiso 1 1 calc R . .
C72A C 0.34924(18) 0.6711(4) 0.80223(18) 0.0462(14) Uani 1 1 d . . .
H72A H 0.3180 0.6723 0.7789 0.055 Uiso 1 1 calc R . .
H72B H 0.3451 0.7200 0.8239 0.055 Uiso 1 1 calc R . .
C73A C 0.35594(18) 0.5732(4) 0.82199(18) 0.0474(15) Uani 1 1 d . . .
H73A H 0.3242 0.5541 0.8311 0.057 Uiso 1 1 calc R . .
H73B H 0.3623 0.5251 0.8007 0.057 Uiso 1 1 calc R . .
C74A C 0.40401(18) 0.4827(4) 0.87983(17) 0.0403(13) Uani 1 1 d . . .
H74A H 0.4117 0.4312 0.8605 0.048 Uiso 1 1 calc R . .
H74B H 0.3717 0.4654 0.8885 0.048 Uiso 1 1 calc R . .
C75A C 0.44746(18) 0.4904(4) 0.91889(16) 0.0420(13) Uani 1 1 d . . .
H75A H 0.4418 0.5482 0.9357 0.050 Uiso 1 1 calc R . .
H75B H 0.4471 0.4323 0.9371 0.050 Uiso 1 1 calc R . .
C76A C 0.5211(2) 0.7743(4) 0.74283(18) 0.0520(15) Uani 1 1 d . . .
H76A H 0.5556 0.7959 0.7584 0.062 Uiso 1 1 calc R . .
H76B H 0.5124 0.8111 0.7156 0.062 Uiso 1 1 calc R . .
C77A C 0.5236(2) 0.6674(4) 0.73272(18) 0.0522(15) Uani 1 1 d . . .
H77A H 0.4888 0.6434 0.7192 0.063 Uiso 1 1 calc R . .
H77B H 0.5462 0.6573 0.7124 0.063 Uiso 1 1 calc R . .
C78A C 0.5462(2) 0.5142(3) 0.76208(17) 0.0421(13) Uani 1 1 d . . .
H78A H 0.5672 0.5045 0.7404 0.051 Uiso 1 1 calc R . .
H78B H 0.5113 0.4879 0.7504 0.051 Uiso 1 1 calc R . .
C79A C 0.57028(18) 0.4625(3) 0.80274(17) 0.0394(13) Uani 1 1 d . . .
H79A H 0.5761 0.3934 0.7966 0.047 Uiso 1 1 calc R . .
H79B H 0.6039 0.4924 0.8155 0.047 Uiso 1 1 calc R . .
C80A C 0.55476(19) 0.4101(3) 0.86860(17) 0.0407(13) Uani 1 1 d . . .
H80A H 0.5863 0.4385 0.8867 0.049 Uiso 1 1 calc R . .
H80B H 0.5631 0.3442 0.8597 0.049 Uiso 1 1 calc R . .
C81A C 0.51320(18) 0.4039(3) 0.89371(16) 0.0371(12) Uani 1 1 d . . .
H81A H 0.4826 0.3724 0.8756 0.045 Uiso 1 1 calc R . .
H81B H 0.5254 0.3619 0.9190 0.045 Uiso 1 1 calc R . .
C82A C 0.4947(2) 0.8955(3) 0.78844(19) 0.0491(15) Uani 1 1 d . . .
H82A H 0.4637 0.9199 0.7973 0.059 Uiso 1 1 calc R . .
H82B H 0.5024 0.9409 0.7667 0.059 Uiso 1 1 calc R . .
C83A C 0.5390(2) 0.8956(4) 0.82662(19) 0.0492(15) Uani 1 1 d . . .
H83A H 0.5700 0.8696 0.8183 0.059 Uiso 1 1 calc R . .
H83B H 0.5463 0.9630 0.8370 0.059 Uiso 1 1 calc R . .
C84A C 0.56381(19) 0.8485(3) 0.89930(17) 0.0426(14) Uani 1 1 d . . .
H84A H 0.5674 0.9183 0.9069 0.051 Uiso 1 1 calc R . .
H84B H 0.5977 0.8243 0.8959 0.051 Uiso 1 1 calc R . .
C85A C 0.54759(19) 0.7940(3) 0.93391(17) 0.0423(13) Uani 1 1 d . . .
H85A H 0.5723 0.8054 0.9615 0.051 Uiso 1 1 calc R . .
H85B H 0.5133 0.8166 0.9368 0.051 Uiso 1 1 calc R . .
C86A C 0.53327(19) 0.6355(3) 0.95747(17) 0.0411(13) Uani 1 1 d . . .
H86A H 0.4983 0.6520 0.9610 0.049 Uiso 1 1 calc R . .
H86B H 0.5579 0.6495 0.9848 0.049 Uiso 1 1 calc R . .
C87A C 0.53583(19) 0.5296(3) 0.94637(16) 0.0394(13) Uani 1 1 d . . .
H87A H 0.5707 0.5153 0.9419 0.047 Uiso 1 1 calc R . .
H87B H 0.5309 0.4903 0.9711 0.047 Uiso 1 1 calc R . .
Re1B Re 0.324841(7) 1.196855(13) 0.431886(6) 0.02704(6) Uani 1 1 d . . .
H5 H 0.3430(15) 1.311(3) 0.4473(13) 0.032 Uiso 1 1 d . . .
H6 H 0.2710(14) 1.267(3) 0.4270(13) 0.032 Uiso 1 1 d . . .
H7 H 0.2700(14) 1.133(3) 0.4163(13) 0.032 Uiso 1 1 d . . .
H8 H 0.3361(14) 1.084(3) 0.4225(13) 0.032 Uiso 1 1 d . . .
P1B P 0.41536(5) 1.19788(9) 0.45012(4) 0.0327(3) Uani 1 1 d . . .
P2B P 0.30515(5) 1.22836(9) 0.35916(4) 0.0316(3) Uani 1 1 d . . .
P3B P 0.31327(5) 1.15873(9) 0.49945(4) 0.0293(3) Uani 1 1 d . . .
C1B C 0.4490(2) 1.0814(4) 0.44889(18) 0.0500(15) Uani 1 1 d . . .
H1BA H 0.4859 1.0904 0.4608 0.075 Uiso 1 1 calc R . .
H1BB H 0.4439 1.0587 0.4192 0.075 Uiso 1 1 calc R . .
H1BC H 0.4353 1.0332 0.4660 0.075 Uiso 1 1 calc R . .
C2B C 0.23580(19) 1.2230(4) 0.33474(18) 0.0525(15) Uani 1 1 d . . .
H2BA H 0.2303 1.2364 0.3040 0.079 Uiso 1 1 calc R . .
H2BB H 0.2176 1.2717 0.3482 0.079 Uiso 1 1 calc R . .
H2BC H 0.2226 1.1581 0.3391 0.079 Uiso 1 1 calc R . .
C3B C 0.33173(18) 1.2468(4) 0.54379(15) 0.0388(12) Uani 1 1 d . . .
H3BA H 0.3192 1.2240 0.5687 0.058 Uiso 1 1 calc R . .
H3BB H 0.3165 1.3103 0.5347 0.058 Uiso 1 1 calc R . .
H3BC H 0.3693 1.2528 0.5515 0.058 Uiso 1 1 calc R . .
C11B C 0.45189(17) 1.2789(3) 0.42089(16) 0.0344(12) Uani 1 1 d . . .
C12B C 0.5007(2) 1.2591(5) 0.4142(2) 0.0660(19) Uani 1 1 d . . .
H12B H 0.5176 1.2007 0.4252 0.079 Uiso 1 1 calc R . .
C13B C 0.5251(2) 1.3240(5) 0.3915(2) 0.073(2) Uani 1 1 d . . .
H13B H 0.5583 1.3087 0.3871 0.088 Uiso 1 1 calc R . .
C14B C 0.5022(2) 1.4087(4) 0.37576(17) 0.0453(14) Uani 1 1 d . . .
H14B H 0.5192 1.4524 0.3605 0.054 Uiso 1 1 calc R . .
C15B C 0.45457(18) 1.4299(4) 0.38219(17) 0.0409(13) Uani 1 1 d . . .
H15B H 0.4382 1.4891 0.3716 0.049 Uiso 1 1 calc R . .
C16B C 0.42992(18) 1.3654(3) 0.40415(16) 0.0372(12) Uani 1 1 d . . .
H16B H 0.3965 1.3813 0.4079 0.045 Uiso 1 1 calc R . .
C21B C 0.44570(17) 1.2406(4) 0.50475(16) 0.0381(13) Uani 1 1 d . . .
C22B C 0.46257(18) 1.1768(4) 0.53906(18) 0.0459(14) Uani 1 1 d . . .
H22B H 0.4626 1.1087 0.5341 0.055 Uiso 1 1 calc R . .
C23B C 0.4795(2) 1.2133(5) 0.58085(19) 0.0550(16) Uani 1 1 d . . .
H23B H 0.4905 1.1695 0.6040 0.066 Uiso 1 1 calc R . .
C24B C 0.4804(2) 1.3118(5) 0.58844(19) 0.0578(17) Uani 1 1 d . . .
H24B H 0.4920 1.3359 0.6167 0.069 Uiso 1 1 calc R . .
C25B C 0.46434(19) 1.3757(4) 0.55479(18) 0.0499(15) Uani 1 1 d . . .
H25B H 0.4649 1.4438 0.5598 0.060 Uiso 1 1 calc R . .
C26B C 0.44758(18) 1.3395(4) 0.51404(17) 0.0408(13) Uani 1 1 d . . .
H26B H 0.4368 1.3842 0.4912 0.049 Uiso 1 1 calc R . .
C31B C 0.31537(17) 1.3490(3) 0.33605(16) 0.0312(11) Uani 1 1 d . . .
C32B C 0.3255(2) 1.3645(4) 0.29578(17) 0.0495(15) Uani 1 1 d . . .
H32B H 0.3297 1.3100 0.2786 0.059 Uiso 1 1 calc R . .
C33B C 0.3295(2) 1.4572(4) 0.27995(19) 0.0622(18) Uani 1 1 d . . .
H33B H 0.3360 1.4658 0.2522 0.075 Uiso 1 1 calc R . .
C34B C 0.3242(2) 1.5363(4) 0.30436(19) 0.0483(15) Uani 1 1 d . . .
H34B H 0.3274 1.6000 0.2938 0.058 Uiso 1 1 calc R . .
C35B C 0.31402(19) 1.5233(4) 0.34418(18) 0.0433(14) Uani 1 1 d . . .
H35B H 0.3102 1.5784 0.3611 0.052 Uiso 1 1 calc R . .
C36B C 0.30931(17) 1.4307(3) 0.35999(16) 0.0362(12) Uani 1 1 d . . .
H36B H 0.3018 1.4231 0.3875 0.043 Uiso 1 1 calc R . .
C41B C 0.3312(2) 1.1465(3) 0.32302(17) 0.0434(14) Uani 1 1 d . . .
C42B C 0.3020(3) 1.0893(4) 0.29190(19) 0.0653(19) Uani 1 1 d . . .
H42B H 0.2657 1.0960 0.2851 0.078 Uiso 1 1 calc R . .
C43B C 0.3256(4) 1.0206(5) 0.2699(2) 0.100(3) Uani 1 1 d . . .
H43B H 0.3051 0.9810 0.2484 0.120 Uiso 1 1 calc R . .
C44B C 0.3775(4) 1.0106(5) 0.2791(3) 0.101(4) Uani 1 1 d . . .
H44B H 0.3931 0.9642 0.2640 0.121 Uiso 1 1 calc R . .
C45B C 0.4074(3) 1.0671(4) 0.3101(2) 0.081(2) Uani 1 1 d . . .
H45B H 0.4437 1.0600 0.3167 0.097 Uiso 1 1 calc R . .
C46B C 0.3841(3) 1.1342(4) 0.33164(18) 0.0557(16) Uani 1 1 d . . .
H46B H 0.4050 1.1733 0.3531 0.067 Uiso 1 1 calc R . .
C51B C 0.34169(18) 1.0469(3) 0.52703(17) 0.0355(12) Uani 1 1 d . . .
C52B C 0.36609(19) 1.0430(4) 0.57060(18) 0.0479(14) Uani 1 1 d . . .
H52B H 0.3693 1.1006 0.5874 0.058 Uiso 1 1 calc R . .
C53B C 0.3855(2) 0.9561(5) 0.5894(2) 0.072(2) Uani 1 1 d . . .
H53B H 0.4026 0.9546 0.6187 0.087 Uiso 1 1 calc R . .
C54B C 0.3801(2) 0.8719(6) 0.5654(3) 0.077(3) Uani 1 1 d . . .
H54B H 0.3922 0.8119 0.5786 0.093 Uiso 1 1 calc R . .
C55B C 0.3572(3) 0.8743(4) 0.5227(3) 0.072(2) Uani 1 1 d . . .
H55B H 0.3543 0.8166 0.5060 0.086 Uiso 1 1 calc R . .
C56B C 0.3382(2) 0.9621(4) 0.50371(19) 0.0518(16) Uani 1 1 d . . .
H56B H 0.3224 0.9634 0.4740 0.062 Uiso 1 1 calc R . .
C61B C 0.24586(17) 1.1379(3) 0.50541(15) 0.0318(11) Uani 1 1 d . . .
C62B C 0.23550(18) 1.0972(4) 0.54238(16) 0.0388(13) Uani 1 1 d . . .
H62B H 0.2632 1.0739 0.5640 0.047 Uiso 1 1 calc R . .
C63B C 0.18588(19) 1.0896(4) 0.54864(17) 0.0431(13) Uani 1 1 d . . .
H63B H 0.1801 1.0630 0.5746 0.052 Uiso 1 1 calc R . .
C64B C 0.14480(19) 1.1208(3) 0.51721(18) 0.0398(13) Uani 1 1 d . . .
H64B H 0.1107 1.1165 0.5215 0.048 Uiso 1 1 calc R . .
C65B C 0.15399(19) 1.1581(3) 0.47978(18) 0.0393(13) Uani 1 1 d . . .
H65B H 0.1258 1.1782 0.4578 0.047 Uiso 1 1 calc R . .
C66B C 0.20379(18) 1.1670(3) 0.47337(16) 0.0319(11) Uani 1 1 d . . .
H66B H 0.2093 1.1930 0.4472 0.038 Uiso 1 1 calc R . .
K1B K 0.25652(4) 0.70244(7) 0.43053(4) 0.0411(3) Uani 1 1 d . . .
O1B O 0.33538(13) 0.7677(2) 0.38921(12) 0.0465(9) Uani 1 1 d . . .
O2B O 0.36071(14) 0.6626(3) 0.46637(13) 0.0604(12) Uani 1 1 d . . .
O3B O 0.18252(13) 0.6400(2) 0.35557(13) 0.0471(10) Uani 1 1 d . . .
O4B O 0.22112(17) 0.5076(2) 0.41952(14) 0.0594(12) Uani 1 1 d . . .
O5B O 0.21067(12) 0.8805(2) 0.44029(11) 0.0368(8) Uani 1 1 d . . .
O6B O 0.22089(14) 0.7423(2) 0.50642(12) 0.0495(10) Uani 1 1 d . . .
N1B N 0.22990(14) 0.8351(3) 0.35598(13) 0.0331(10) Uani 1 1 d . . .
N2B N 0.2826(2) 0.5661(3) 0.50510(16) 0.0608(15) Uani 1 1 d . . .
C70B C 0.27243(19) 0.8387(4) 0.33332(17) 0.0426(13) Uani 1 1 d . . .
H70C H 0.2662 0.8929 0.3125 0.051 Uiso 1 1 calc R . .
H70D H 0.2725 0.7776 0.3170 0.051 Uiso 1 1 calc R . .
C71B C 0.3245(2) 0.8519(4) 0.36242(19) 0.0491(15) Uani 1 1 d . . .
H71C H 0.3510 0.8596 0.3453 0.059 Uiso 1 1 calc R . .
H71D H 0.3248 0.9109 0.3802 0.059 Uiso 1 1 calc R . .
C72B C 0.3854(2) 0.7734(5) 0.41663(19) 0.0601(17) Uani 1 1 d . . .
H72C H 0.3865 0.8276 0.4372 0.072 Uiso 1 1 calc R . .
H72D H 0.4113 0.7861 0.3994 0.072 Uiso 1 1 calc R . .
C73B C 0.3973(2) 0.6792(5) 0.4405(2) 0.0653(19) Uani 1 1 d . . .
H73C H 0.3960 0.6250 0.4199 0.078 Uiso 1 1 calc R . .
H73D H 0.4324 0.6817 0.4588 0.078 Uiso 1 1 calc R . .
C74B C 0.3720(3) 0.5760(5) 0.4918(2) 0.085(2) Uani 1 1 d . . .
H74C H 0.4084 0.5763 0.5075 0.102 Uiso 1 1 calc R . .
H74D H 0.3661 0.5177 0.4732 0.102 Uiso 1 1 calc R . .
C75B C 0.3368(3) 0.5741(5) 0.5231(2) 0.078(2) Uani 1 1 d . . .
H75C H 0.3471 0.5187 0.5429 0.093 Uiso 1 1 calc R . .
H75D H 0.3427 0.6343 0.5405 0.093 Uiso 1 1 calc R . .
C76B C 0.18291(19) 0.7996(3) 0.32662(17) 0.0413(13) Uani 1 1 d . . .
H76C H 0.1783 0.8358 0.2993 0.050 Uiso 1 1 calc R . .
H76D H 0.1530 0.8143 0.3392 0.050 Uiso 1 1 calc R . .
C77B C 0.1832(2) 0.6927(4) 0.31722(19) 0.0492(15) Uani 1 1 d . . .
H77C H 0.1526 0.6755 0.2947 0.059 Uiso 1 1 calc R . .
H77D H 0.2143 0.6757 0.3067 0.059 Uiso 1 1 calc R . .
C78B C 0.1806(2) 0.5375(4) 0.3475(2) 0.0573(17) Uani 1 1 d . . .
H78C H 0.2120 0.5164 0.3384 0.069 Uiso 1 1 calc R . .
H78D H 0.1505 0.5217 0.3243 0.069 Uiso 1 1 calc R . .
C79B C 0.1766(2) 0.4867(4) 0.3870(3) 0.071(2) Uani 1 1 d . . .
H79C H 0.1454 0.5084 0.3963 0.085 Uiso 1 1 calc R . .
H79D H 0.1739 0.4157 0.3818 0.085 Uiso 1 1 calc R . .
C80B C 0.2178(3) 0.4569(4) 0.4569(2) 0.078(2) Uani 1 1 d . . .
H80C H 0.2096 0.3877 0.4501 0.094 Uiso 1 1 calc R . .
H80D H 0.1900 0.4848 0.4693 0.094 Uiso 1 1 calc R . .
C81B C 0.2677(3) 0.4645(4) 0.4883(2) 0.074(2) Uani 1 1 d . . .
H81C H 0.2951 0.4393 0.4747 0.089 Uiso 1 1 calc R . .
H81D H 0.2665 0.4219 0.5130 0.089 Uiso 1 1 calc R . .
C82B C 0.22109(19) 0.9325(3) 0.37120(16) 0.0406(13) Uani 1 1 d . . .
H82C H 0.2051 0.9731 0.3463 0.049 Uiso 1 1 calc R . .
H82D H 0.2547 0.9619 0.3844 0.049 Uiso 1 1 calc R . .
C83B C 0.1873(2) 0.9348(4) 0.40326(17) 0.0446(14) Uani 1 1 d . . .
H83C H 0.1821 1.0030 0.4114 0.054 Uiso 1 1 calc R . .
H83D H 0.1532 0.9067 0.3903 0.054 Uiso 1 1 calc R . .
C84B C 0.18051(19) 0.8840(4) 0.47165(18) 0.0444(14) Uani 1 1 d . . .
H84C H 0.1485 0.8460 0.4618 0.053 Uiso 1 1 calc R . .
H84D H 0.1709 0.9521 0.4761 0.053 Uiso 1 1 calc R . .
C85B C 0.2107(2) 0.8427(4) 0.51259(18) 0.0471(15) Uani 1 1 d . . .
H85C H 0.2435 0.8785 0.5217 0.057 Uiso 1 1 calc R . .
H85D H 0.1911 0.8494 0.5353 0.057 Uiso 1 1 calc R . .
C86B C 0.2499(2) 0.6998(4) 0.54507(19) 0.0581(18) Uani 1 1 d . . .
H86C H 0.2326 0.7118 0.5690 0.070 Uiso 1 1 calc R . .
H86E H 0.2847 0.7287 0.5526 0.070 Uiso 1 1 calc R . .
C87B C 0.2534(3) 0.5922(4) 0.5374(2) 0.068(2) Uani 1 1 d . . .
H87E H 0.2697 0.5606 0.5648 0.082 Uiso 1 1 calc R . .
H87C H 0.2182 0.5658 0.5283 0.082 Uiso 1 1 calc R . .

loop_
_atom_site_aniso_label
_atom_site_aniso_U_11
_atom_site_aniso_U_22
_atom_site_aniso_U_33
_atom_site_aniso_U_23
_atom_site_aniso_U_13
_atom_site_aniso_U_12
Re1A 0.02553(10) 0.02271(10) 0.01907(10) 0.00158(8) 0.00378(7) -0.00108(7)
P1A 0.0297(7) 0.0226(6) 0.0226(7) 0.0016(5) 0.0033(5) -0.0032(5)
P2A 0.0309(7) 0.0249(6) 0.0200(7) 0.0013(5) 0.0056(5) -0.0025(5)
P3A 0.0265(6) 0.0231(6) 0.0205(7) 0.0016(5) 0.0041(5) 0.0000(5)
C1A 0.040(3) 0.024(3) 0.039(3) 0.000(2) 0.007(2) -0.009(2)
C2A 0.043(3) 0.035(3) 0.028(3) -0.003(2) 0.011(2) -0.004(2)
C3A 0.040(3) 0.027(3) 0.029(3) 0.001(2) 0.002(2) -0.002(2)
C11A 0.032(3) 0.027(3) 0.020(3) 0.001(2) 0.003(2) 0.002(2)
C12A 0.047(3) 0.039(3) 0.046(4) -0.008(3) 0.019(3) -0.012(3)
C13A 0.040(3) 0.069(4) 0.058(4) -0.003(3) 0.034(3) -0.013(3)
C14A 0.045(3) 0.048(3) 0.041(4) -0.004(3) 0.022(3) 0.008(3)
C15A 0.043(3) 0.033(3) 0.051(4) -0.001(3) 0.013(3) 0.004(2)
C16A 0.037(3) 0.032(3) 0.051(4) -0.002(2) 0.018(3) 0.002(2)
C21A 0.020(2) 0.027(3) 0.026(3) 0.004(2) 0.0032(19) 0.0001(18)
C22A 0.038(3) 0.029(3) 0.024(3) -0.002(2) 0.003(2) -0.002(2)
C23A 0.038(3) 0.041(3) 0.025(3) -0.006(2) 0.002(2) -0.005(2)
C24A 0.028(3) 0.057(4) 0.028(3) 0.005(3) 0.006(2) 0.000(2)
C25A 0.030(3) 0.041(3) 0.039(3) 0.015(3) 0.009(2) 0.012(2)
C26A 0.031(3) 0.038(3) 0.029(3) 0.005(2) 0.009(2) 0.002(2)
C31A 0.036(3) 0.023(2) 0.022(3) -0.004(2) 0.000(2) -0.005(2)
C32A 0.042(3) 0.045(3) 0.025(3) 0.002(2) 0.003(2) -0.010(2)
C33A 0.058(4) 0.053(4) 0.026(3) 0.010(3) -0.002(3) -0.008(3)
C34A 0.043(3) 0.037(3) 0.039(4) 0.003(3) -0.005(3) 0.001(2)
C35A 0.023(3) 0.032(3) 0.040(3) -0.006(2) 0.003(2) -0.001(2)
C36A 0.036(3) 0.026(3) 0.023(3) -0.003(2) 0.004(2) -0.001(2)
C41A 0.031(3) 0.032(3) 0.016(3) -0.001(2) 0.001(2) -0.006(2)
C42A 0.042(3) 0.030(3) 0.033(3) 0.004(2) 0.006(2) -0.003(2)
C43A 0.042(3) 0.031(3) 0.042(4) 0.002(2) -0.007(3) -0.004(2)
C44A 0.053(4) 0.037(3) 0.036(3) 0.012(3) -0.007(3) -0.016(3)
C45A 0.038(3) 0.057(4) 0.028(3) 0.000(3) 0.009(2) -0.018(3)
C46A 0.036(3) 0.033(3) 0.034(3) -0.002(2) 0.008(2) -0.012(2)
C51A 0.026(2) 0.029(3) 0.024(3) 0.003(2) 0.004(2) 0.0015(19)
C52A 0.047(3) 0.025(3) 0.026(3) 0.001(2) 0.007(2) 0.002(2)
C53A 0.065(4) 0.024(3) 0.050(4) 0.005(3) 0.024(3) 0.007(2)
C54A 0.051(3) 0.041(3) 0.039(4) 0.013(3) 0.012(3) 0.011(3)
C55A 0.047(3) 0.047(3) 0.027(3) 0.008(3) 0.003(2) 0.008(3)
C56A 0.035(3) 0.030(3) 0.029(3) 0.004(2) 0.010(2) 0.005(2)
C61A 0.028(2) 0.025(2) 0.018(3) -0.0034(19) 0.007(2) -0.0014(19)
C62A 0.033(3) 0.053(3) 0.025(3) 0.010(2) 0.005(2) 0.004(2)
C63A 0.043(3) 0.059(4) 0.030(3) 0.011(3) 0.015(3) -0.008(3)
C64A 0.028(3) 0.036(3) 0.040(3) 0.000(2) 0.014(2) -0.001(2)
C65A 0.030(3) 0.029(3) 0.035(3) -0.004(2) 0.008(2) 0.007(2)
C66A 0.038(3) 0.025(3) 0.027(3) 0.002(2) 0.013(2) 0.003(2)
K1A 0.0293(6) 0.0290(6) 0.0366(7) -0.0060(5) 0.0074(5) 0.0018(4)
O1A 0.034(2) 0.039(2) 0.058(3) -0.0063(18) 0.0074(18) 0.0093(16)
O2A 0.0310(19) 0.047(2) 0.050(3) -0.0117(19) 0.0056(18) -0.0047(16)
O3A 0.056(2) 0.032(2) 0.034(2) -0.0048(16) 0.0133(18) 0.0046(16)
O4A 0.041(2) 0.0301(19) 0.044(2) -0.0008(16) 0.0184(17) 0.0059(15)
O5A 0.0357(19) 0.0283(18) 0.045(2) -0.0005(16) 0.0009(17) -0.0007(15)
O6A 0.042(2) 0.0287(19) 0.031(2) -0.0095(15) 0.0054(16) -0.0045(14)
N1A 0.044(3) 0.033(2) 0.047(3) -0.001(2) -0.002(2) 0.002(2)
N2A 0.033(2) 0.030(2) 0.030(3) -0.0047(18) 0.0072(19) -0.0070(17)
C70A 0.062(4) 0.034(3) 0.050(4) 0.008(3) -0.005(3) 0.006(3)
C71A 0.041(3) 0.047(4) 0.065(4) -0.002(3) -0.011(3) 0.017(3)
C72A 0.027(3) 0.055(4) 0.053(4) -0.014(3) 0.001(3) 0.005(2)
C73A 0.028(3) 0.059(4) 0.053(4) -0.016(3) 0.006(3) -0.004(3)
C74A 0.036(3) 0.039(3) 0.050(4) -0.007(3) 0.019(3) -0.006(2)
C75A 0.046(3) 0.045(3) 0.038(4) -0.010(3) 0.016(3) -0.016(3)
C76A 0.065(4) 0.048(4) 0.044(4) 0.012(3) 0.015(3) 0.006(3)
C77A 0.068(4) 0.049(4) 0.044(4) -0.002(3) 0.023(3) 0.010(3)
C78A 0.054(3) 0.032(3) 0.043(4) -0.012(2) 0.016(3) 0.005(2)
C79A 0.039(3) 0.031(3) 0.054(4) -0.010(3) 0.021(3) 0.005(2)
C80A 0.045(3) 0.029(3) 0.048(4) -0.002(2) 0.011(3) 0.004(2)
C81A 0.046(3) 0.024(3) 0.039(3) 0.000(2) 0.004(3) -0.001(2)
C82A 0.052(3) 0.028(3) 0.064(4) 0.009(3) 0.004(3) 0.010(2)
C83A 0.048(3) 0.026(3) 0.072(5) -0.008(3) 0.010(3) -0.001(2)
C84A 0.040(3) 0.029(3) 0.054(4) -0.012(3) 0.000(3) -0.004(2)
C85A 0.042(3) 0.035(3) 0.047(4) -0.018(3) 0.005(3) -0.006(2)
C86A 0.041(3) 0.045(3) 0.037(3) -0.009(3) 0.010(3) -0.013(2)
C87A 0.049(3) 0.035(3) 0.034(3) 0.000(2) 0.010(3) -0.006(2)
Re1B 0.03376(11) 0.02651(11) 0.02160(11) -0.00100(8) 0.00769(8) 0.00214(8)
P1B 0.0355(7) 0.0327(7) 0.0305(8) 0.0030(6) 0.0083(6) 0.0089(6)
P2B 0.0416(8) 0.0294(7) 0.0234(7) -0.0023(5) 0.0064(6) -0.0068(6)
P3B 0.0348(7) 0.0315(7) 0.0227(7) 0.0004(5) 0.0089(6) 0.0059(5)
C1B 0.052(3) 0.043(3) 0.058(4) 0.006(3) 0.017(3) 0.013(3)
C2B 0.055(4) 0.055(4) 0.042(4) 0.004(3) -0.003(3) -0.021(3)
C3B 0.046(3) 0.041(3) 0.028(3) -0.003(2) 0.006(2) 0.005(2)
C11B 0.033(3) 0.040(3) 0.031(3) 0.000(2) 0.009(2) 0.004(2)
C12B 0.053(4) 0.082(5) 0.070(5) 0.038(4) 0.030(3) 0.027(3)
C13B 0.043(4) 0.104(6) 0.084(6) 0.045(4) 0.037(4) 0.030(4)
C14B 0.047(3) 0.057(4) 0.034(3) 0.005(3) 0.013(3) -0.005(3)
C15B 0.037(3) 0.035(3) 0.049(4) -0.002(3) 0.007(3) -0.002(2)
C16B 0.028(3) 0.038(3) 0.045(4) 0.000(3) 0.007(2) -0.001(2)
C21B 0.026(3) 0.052(3) 0.036(3) 0.012(3) 0.006(2) 0.006(2)
C22B 0.031(3) 0.063(4) 0.043(4) 0.018(3) 0.008(3) 0.007(3)
C23B 0.037(3) 0.095(5) 0.033(4) 0.023(3) 0.007(3) 0.004(3)
C24B 0.039(3) 0.098(6) 0.032(4) -0.005(4) 0.001(3) -0.006(3)
C25B 0.040(3) 0.072(4) 0.035(4) -0.009(3) 0.002(3) 0.002(3)
C26B 0.041(3) 0.048(3) 0.031(3) 0.002(3) 0.002(2) 0.008(2)
C31B 0.031(3) 0.035(3) 0.028(3) 0.002(2) 0.006(2) -0.002(2)
C32B 0.078(4) 0.042(3) 0.031(3) 0.000(3) 0.016(3) -0.004(3)
C33B 0.102(5) 0.051(4) 0.038(4) 0.006(3) 0.025(4) -0.017(3)
C34B 0.062(4) 0.032(3) 0.053(4) 0.017(3) 0.017(3) -0.004(3)
C35B 0.047(3) 0.030(3) 0.056(4) 0.003(3) 0.017(3) 0.005(2)
C36B 0.035(3) 0.040(3) 0.036(3) 0.003(2) 0.012(2) 0.003(2)
C41B 0.080(4) 0.022(3) 0.032(3) 0.003(2) 0.021(3) -0.013(3)
C42B 0.119(6) 0.045(4) 0.039(4) -0.006(3) 0.033(4) -0.035(4)
C43B 0.220(10) 0.046(4) 0.059(5) -0.026(4) 0.086(7) -0.065(6)
C44B 0.221(11) 0.031(4) 0.091(7) -0.011(4) 0.122(8) -0.014(6)
C45B 0.148(7) 0.042(4) 0.077(6) 0.011(4) 0.077(5) 0.024(4)
C46B 0.095(5) 0.043(3) 0.036(4) 0.001(3) 0.030(4) 0.011(3)
C51B 0.034(3) 0.037(3) 0.038(3) 0.008(2) 0.013(2) 0.010(2)
C52B 0.040(3) 0.052(4) 0.048(4) 0.020(3) 0.003(3) 0.000(3)
C53B 0.034(3) 0.092(5) 0.088(6) 0.057(5) 0.004(3) 0.005(3)
C54B 0.056(4) 0.078(5) 0.108(7) 0.060(5) 0.042(5) 0.035(4)
C55B 0.096(5) 0.043(4) 0.095(6) 0.023(4) 0.061(5) 0.026(4)
C56B 0.069(4) 0.041(3) 0.054(4) 0.010(3) 0.035(3) 0.015(3)
C61B 0.035(3) 0.038(3) 0.025(3) -0.006(2) 0.011(2) 0.002(2)
C62B 0.039(3) 0.054(3) 0.025(3) -0.001(2) 0.009(2) 0.007(2)
C63B 0.046(3) 0.059(4) 0.028(3) 0.000(3) 0.018(3) -0.004(3)
C64B 0.035(3) 0.036(3) 0.051(4) -0.009(3) 0.018(3) 0.002(2)
C65B 0.039(3) 0.028(3) 0.050(4) -0.005(2) 0.008(3) 0.003(2)
C66B 0.040(3) 0.023(3) 0.032(3) -0.001(2) 0.007(2) 0.005(2)
K1B 0.0516(7) 0.0320(6) 0.0476(8) 0.0082(5) 0.0279(6) 0.0123(5)
O1B 0.042(2) 0.047(2) 0.054(3) 0.0061(19) 0.0179(19) 0.0029(17)
O2B 0.061(3) 0.072(3) 0.055(3) 0.018(2) 0.028(2) 0.035(2)
O3B 0.054(2) 0.0239(19) 0.068(3) -0.0070(18) 0.024(2) -0.0042(16)
O4B 0.091(3) 0.030(2) 0.074(3) 0.014(2) 0.056(3) 0.010(2)
O5B 0.041(2) 0.034(2) 0.038(2) 0.0020(16) 0.0135(17) 0.0146(15)
O6B 0.071(3) 0.035(2) 0.050(3) 0.0029(18) 0.029(2) 0.0130(18)
N1B 0.039(2) 0.023(2) 0.037(3) 0.0001(18) 0.008(2) -0.0034(18)
N2B 0.086(4) 0.059(3) 0.049(3) 0.025(3) 0.042(3) 0.039(3)
C70B 0.053(3) 0.039(3) 0.038(3) 0.006(2) 0.015(3) -0.007(3)
C71B 0.053(4) 0.045(3) 0.056(4) 0.012(3) 0.026(3) -0.010(3)
C72B 0.038(3) 0.090(5) 0.054(4) 0.006(4) 0.013(3) 0.003(3)
C73B 0.044(4) 0.097(5) 0.057(5) 0.017(4) 0.015(3) 0.030(3)
C74B 0.097(5) 0.095(5) 0.072(5) 0.040(4) 0.039(4) 0.065(4)
C75B 0.102(6) 0.084(5) 0.058(5) 0.039(4) 0.042(4) 0.048(4)
C76B 0.045(3) 0.033(3) 0.044(4) -0.004(2) 0.006(3) -0.002(2)
C77B 0.050(3) 0.041(3) 0.059(4) -0.011(3) 0.016(3) -0.010(3)
C78B 0.051(4) 0.029(3) 0.099(6) -0.013(3) 0.031(4) -0.009(3)
C79B 0.061(4) 0.036(4) 0.127(7) -0.006(4) 0.045(5) 0.000(3)
C80B 0.117(6) 0.043(4) 0.092(6) 0.009(4) 0.060(5) 0.018(4)
C81B 0.140(7) 0.026(3) 0.078(5) 0.025(3) 0.071(5) 0.035(4)
C82B 0.054(3) 0.024(3) 0.041(3) 0.006(2) 0.002(3) 0.002(2)
C83B 0.052(3) 0.031(3) 0.046(4) -0.005(3) 0.001(3) 0.009(2)
C84B 0.044(3) 0.038(3) 0.055(4) -0.006(3) 0.018(3) 0.008(2)
C85B 0.057(4) 0.039(3) 0.054(4) 0.001(3) 0.033(3) 0.014(3)
C86B 0.085(5) 0.051(4) 0.052(4) 0.015(3) 0.045(4) 0.023(3)
C87B 0.110(5) 0.052(4) 0.058(5) 0.024(3) 0.053(4) 0.028(4)

loop_
_atom_type_symbol
_atom_type_description
_atom_type_scat_dispersion_real
_atom_type_scat_dispersion_imag
_atom_type_scat_source
C C 0.0033 0.0016 'International Tables Vol C Tables 4.2.6.8 and 6.1.1.4'
H H 0.0000 0.0000 'International Tables Vol C Tables 4.2.6.8 and 6.1.1.4'
N N 0.0061 0.0033 'International Tables Vol C Tables 4.2.6.8 and 6.1.1.4'
O O 0.0106 0.0060 'International Tables Vol C Tables 4.2.6.8 and 6.1.1.4'
P P 0.1023 0.0942 'International Tables Vol C Tables 4.2.6.8 and 6.1.1.4'
K K 0.2009 0.2494 'International Tables Vol C Tables 4.2.6.8 and 6.1.1.4'
Re Re -1.0185 7.2310 'International Tables Vol C Tables 4.2.6.8 and 6.1.1.4'
H H 0.0000 0.0000 'International Tables Vol C Tables 4.2.6.8 and 6.1.1.4'

loop_
_geom_angle_atom_site_label_1
_geom_angle_atom_site_label_2
_geom_angle_atom_site_label_3
_geom_angle
_geom_angle_site_symmetry_1
_geom_angle_site_symmetry_3
_geom_angle_publ_flag
H1 Re1A H2 70.5(18) . . ?
H1 Re1A H4 153(2) . . ?
H2 Re1A H4 135.6(18) . . ?
H1 Re1A H3 138.6(19) . . ?
H2 Re1A H3 68.5(18) . . ?
H4 Re1A H3 67.2(17) . . ?
H1 Re1A P2A 98.0(14) . . ?
H2 Re1A P2A 84.1(13) . . ?
H4 Re1A P2A 93.1(13) . . ?
H3 Re1A P2A 83.3(13) . . ?
H1 Re1A P3A 86.8(14) . . ?
H2 Re1A P3A 82.7(13) . . ?
H4 Re1A P3A 89.5(13) . . ?
H3 Re1A P3A 82.8(13) . . ?
P2A Re1A P3A 163.58(4) . . ?
H1 Re1A P1A 80.6(14) . . ?
H2 Re1A P1A 150.6(13) . . ?
H4 Re1A P1A 73.7(12) . . ?
H3 Re1A P1A 140.7(13) . . ?
P2A Re1A P1A 95.07(4) . . ?
P3A Re1A P1A 101.22(4) . . ?
C1A P1A C21A 100.1(2) . . ?
C1A P1A C11A 100.6(2) . . ?
C21A P1A C11A 98.11(19) . . ?
C1A P1A Re1A 116.49(16) . . ?
C21A P1A Re1A 116.55(13) . . ?
C11A P1A Re1A 121.25(15) . . ?
C41A P2A C2A 100.0(2) . . ?
C41A P2A C31A 97.3(2) . . ?
C2A P2A C31A 97.6(2) . . ?
C41A P2A Re1A 118.29(15) . . ?
C2A P2A Re1A 120.83(16) . . ?
C31A P2A Re1A 118.15(15) . . ?
C3A P3A C51A 101.2(2) . . ?
C3A P3A C61A 96.42(19) . . ?
C51A P3A C61A 98.09(19) . . ?
C3A P3A Re1A 118.61(15) . . ?
C51A P3A Re1A 120.67(14) . . ?
C61A P3A Re1A 117.29(14) . . ?
C16A C11A C12A 116.8(4) . . ?
C16A C11A P1A 119.7(3) . . ?
C12A C11A P1A 123.5(4) . . ?
C11A C12A C13A 121.1(5) . . ?
C14A C13A C12A 121.1(5) . . ?
C15A C14A C13A 118.2(5) . . ?
C14A C15A C16A 121.0(5) . . ?
C11A C16A C15A 121.8(5) . . ?
C26A C21A C22A 117.5(4) . . ?
C26A C21A P1A 122.0(3) . . ?
C22A C21A P1A 120.3(3) . . ?
C23A C22A C21A 121.1(4) . . ?
C24A C23A C22A 120.6(5) . . ?
C23A C24A C25A 119.3(5) . . ?
C26A C25A C24A 119.8(5) . . ?
C25A C26A C21A 121.6(5) . . ?
C32A C31A C36A 117.4(4) . . ?
C32A C31A P2A 122.2(4) . . ?
C36A C31A P2A 120.4(3) . . ?
C31A C32A C33A 121.4(5) . . ?
C34A C33A C32A 120.2(5) . . ?
C35A C34A C33A 119.2(5) . . ?
C34A C35A C36A 120.5(4) . . ?
C31A C36A C35A 121.3(4) . . ?
C42A C41A C46A 118.4(4) . . ?
C42A C41A P2A 117.3(3) . . ?
C46A C41A P2A 124.1(3) . . ?
C43A C42A C41A 120.9(4) . . ?
C44A C43A C42A 120.3(5) . . ?
C45A C44A C43A 119.7(5) . . ?
C44A C45A C46A 120.2(4) . . ?
C41A C46A C45A 120.5(4) . . ?
C52A C51A C56A 118.0(4) . . ?
C52A C51A P3A 117.6(4) . . ?
C56A C51A P3A 124.4(3) . . ?
C51A C52A C53A 120.2(5) . . ?
C54A C53A C52A 120.8(5) . . ?
C53A C54A C55A 120.0(5) . . ?
C54A C55A C56A 119.9(5) . . ?
C51A C56A C55A 121.1(4) . . ?
C66A C61A C62A 117.1(4) . . ?
C66A C61A P3A 121.7(3) . . ?
C62A C61A P3A 121.0(3) . . ?
C63A C62A C61A 121.5(5) . . ?
C64A C63A C62A 120.2(5) . . ?
C63A C64A C65A 118.7(4) . . ?
C66A C65A C64A 120.9(5) . . ?
C65A C66A C61A 121.6(4) . . ?
O4A K1A O5A 134.15(10) . . ?
O4A K1A O1A 121.91(10) . . ?
O5A K1A O1A 99.26(10) . . ?
O4A K1A O3A 60.31(9) . . ?
O5A K1A O3A 97.77(10) . . ?
O1A K1A O3A 97.68(10) . . ?
O4A K1A O2A 97.24(10) . . ?
O5A K1A O2A 122.33(10) . . ?
O1A K1A O2A 59.71(10) . . ?
O3A K1A O2A 135.20(10) . . ?
O4A K1A O6A 96.26(10) . . ?
O5A K1A O6A 58.95(9) . . ?
O1A K1A O6A 136.34(10) . . ?
O3A K1A O6A 120.98(10) . . ?
O2A K1A O6A 98.16(10) . . ?
O4A K1A N1A 121.07(11) . . ?
O5A K1A N1A 60.72(11) . . ?
O1A K1A N1A 60.55(11) . . ?
O3A K1A N1A 61.18(11) . . ?
O2A K1A N1A 119.62(11) . . ?
O6A K1A N1A 119.22(11) . . ?
O4A K1A N2A 59.66(10) . . ?
O5A K1A N2A 118.24(11) . . ?
O1A K1A N2A 119.88(10) . . ?
O3A K1A N2A 119.45(10) . . ?
O2A K1A N2A 60.66(10) . . ?
O6A K1A N2A 59.77(9) . . ?
N1A K1A N2A 178.96(12) . . ?
C71A O1A C72A 111.4(4) . . ?
C71A O1A K1A 115.7(3) . . ?
C72A O1A K1A 116.7(3) . . ?
C74A O2A C73A 111.9(4) . . ?
C74A O2A K1A 114.5(3) . . ?
C73A O2A K1A 112.5(3) . . ?
C78A O3A C77A 109.9(4) . . ?
C78A O3A K1A 111.6(3) . . ?
C77A O3A K1A 115.0(3) . . ?
C79A O4A C80A 111.7(3) . . ?
C79A O4A K1A 117.1(3) . . ?
C80A O4A K1A 121.3(3) . . ?
C84A O5A C83A 111.9(4) . . ?
C84A O5A K1A 117.4(3) . . ?
C83A O5A K1A 116.8(3) . . ?
C86A O6A C85A 111.5(4) . . ?
C86A O6A K1A 116.6(3) . . ?
C85A O6A K1A 114.1(3) . . ?
C76A N1A C70A 110.8(4) . . ?
C76A N1A C82A 109.9(4) . . ?
C70A N1A C82A 108.8(4) . . ?
C76A N1A K1A 108.5(3) . . ?
C70A N1A K1A 109.1(3) . . ?
C82A N1A K1A 109.6(3) . . ?
C75A N2A C87A 109.2(4) . . ?
C75A N2A C81A 109.9(3) . . ?
C87A N2A C81A 109.5(4) . . ?
C75A N2A K1A 108.1(3) . . ?
C87A N2A K1A 110.1(3) . . ?
C81A N2A K1A 110.0(3) . . ?
N1A C70A C71A 114.3(5) . . ?
O1A C71A C70A 108.0(4) . . ?
O1A C72A C73A 109.2(4) . . ?
O2A C73A C72A 109.9(4) . . ?
O2A C74A C75A 109.0(4) . . ?
N2A C75A C74A 113.0(4) . . ?
N1A C76A C77A 113.9(4) . . ?
O3A C77A C76A 109.4(5) . . ?
O3A C78A C79A 108.4(4) . . ?
O4A C79A C78A 109.2(4) . . ?
O4A C80A C81A 109.2(4) . . ?
N2A C81A C80A 114.0(4) . . ?
N1A C82A C83A 113.5(4) . . ?
O5A C83A C82A 110.1(4) . . ?
O5A C84A C85A 110.2(4) . . ?
O6A C85A C84A 109.1(4) . . ?
O6A C86A C87A 108.8(4) . . ?
N2A C87A C86A 114.9(4) . . ?
H8 Re1B H7 68.4(18) . . ?
H8 Re1B H5 153.3(19) . . ?
H7 Re1B H5 138.3(18) . . ?
H8 Re1B H6 135.1(19) . . ?
H7 Re1B H6 66.8(18) . . ?
H5 Re1B H6 71.6(18) . . ?
H8 Re1B P3B 91.4(14) . . ?
H7 Re1B P3B 82.7(13) . . ?
H5 Re1B P3B 91.5(14) . . ?
H6 Re1B P3B 86.1(13) . . ?
H8 Re1B P2B 90.2(14) . . ?
H7 Re1B P2B 79.0(14) . . ?
H5 Re1B P2B 96.1(14) . . ?
H6 Re1B P2B 78.5(13) . . ?
P3B Re1B P2B 159.60(4) . . ?
H8 Re1B P1B 80.2(13) . . ?
H7 Re1B P1B 148.5(13) . . ?
H5 Re1B P1B 73.1(13) . . ?
H6 Re1B P1B 144.7(13) . . ?
P3B Re1B P1B 96.28(4) . . ?
P2B Re1B P1B 104.03(5) . . ?
C1B P1B C21B 100.5(2) . . ?
C1B P1B C11B 101.5(2) . . ?
C21B P1B C11B 96.7(2) . . ?
C1B P1B Re1B 117.89(18) . . ?
C21B P1B Re1B 116.56(15) . . ?
C11B P1B Re1B 119.98(16) . . ?
C2B P2B C41B 100.9(3) . . ?
C2B P2B C31B 95.0(2) . . ?
C41B P2B C31B 100.7(2) . . ?
C2B P2B Re1B 113.85(18) . . ?
C41B P2B Re1B 118.71(18) . . ?
C31B P2B Re1B 123.12(16) . . ?
C3B P3B C51B 99.6(2) . . ?
C3B P3B C61B 97.0(2) . . ?
C51B P3B C61B 97.2(2) . . ?
C3B P3B Re1B 120.13(17) . . ?
C51B P3B Re1B 120.68(16) . . ?
C61B P3B Re1B 117.30(16) . . ?
C16B C11B C12B 116.2(4) . . ?
C16B C11B P1B 119.1(3) . . ?
C12B C11B P1B 124.7(4) . . ?
C11B C12B C13B 120.8(5) . . ?
C14B C13B C12B 121.1(5) . . ?
C13B C14B C15B 119.1(5) . . ?
C14B C15B C16B 120.1(5) . . ?
C11B C16B C15B 122.7(4) . . ?
C26B C21B C22B 117.0(5) . . ?
C26B C21B P1B 119.9(4) . . ?
C22B C21B P1B 122.7(4) . . ?
C21B C22B C23B 120.2(6) . . ?
C24B C23B C22B 120.5(5) . . ?
C23B C24B C25B 119.9(6) . . ?
C26B C25B C24B 119.3(6) . . ?
C25B C26B C21B 123.0(5) . . ?
C36B C31B C32B 117.2(5) . . ?
C36B C31B P2B 117.2(4) . . ?
C32B C31B P2B 125.5(4) . . ?
C33B C32B C31B 121.8(5) . . ?
C34B C33B C32B 119.9(5) . . ?
C33B C34B C35B 119.7(5) . . ?
C34B C35B C36B 120.7(5) . . ?
C35B C36B C31B 120.7(5) . . ?
C42B C41B C46B 117.7(5) . . ?
C42B C41B P2B 124.9(5) . . ?
C46B C41B P2B 117.0(4) . . ?
C41B C42B C43B 120.3(7) . . ?
C44B C43B C42B 120.4(7) . . ?
C43B C44B C45B 120.2(7) . . ?
C44B C45B C46B 119.2(8) . . ?
C45B C46B C41B 122.1(7) . . ?
C56B C51B C52B 117.9(5) . . ?
C56B C51B P3B 118.3(4) . . ?
C52B C51B P3B 123.9(4) . . ?
C53B C52B C51B 120.7(6) . . ?
C54B C53B C52B 120.0(7) . . ?
C55B C54B C53B 120.2(6) . . ?
C54B C55B C56B 119.7(7) . . ?
C51B C56B C55B 121.5(6) . . ?
C62B C61B C66B 117.5(4) . . ?
C62B C61B P3B 121.5(4) . . ?
C66B C61B P3B 120.9(4) . . ?
C63B C62B C61B 121.9(5) . . ?
C64B C63B C62B 120.1(5) . . ?
C65B C64B C63B 119.1(5) . . ?
C64B C65B C66B 121.3(5) . . ?
C65B C66B C61B 120.2(5) . . ?
O5B K1B O2B 122.90(11) . . ?
O5B K1B O4B 134.60(11) . . ?
O2B K1B O4B 97.96(13) . . ?
O5B K1B O6B 59.89(10) . . ?
O2B K1B O6B 100.01(11) . . ?
O4B K1B O6B 97.11(10) . . ?
O5B K1B O1B 99.26(10) . . ?
O2B K1B O1B 59.36(11) . . ?
O4B K1B O1B 119.80(10) . . ?
O6B K1B O1B 138.54(11) . . ?
O5B K1B O3B 96.78(10) . . ?
O2B K1B O3B 135.64(11) . . ?
O4B K1B O3B 57.78(12) . . ?
O6B K1B O3B 118.13(11) . . ?
O1B K1B O3B 98.46(11) . . ?
O5B K1B N1B 61.01(10) . . ?
O2B K1B N1B 119.23(11) . . ?
O4B K1B N1B 117.84(13) . . ?
O6B K1B N1B 120.13(11) . . ?
O1B K1B N1B 60.37(10) . . ?
O3B K1B N1B 60.92(10) . . ?
O5B K1B N2B 119.49(11) . . ?
O2B K1B N2B 61.15(13) . . ?
O4B K1B N2B 61.35(15) . . ?
O6B K1B N2B 60.26(11) . . ?
O1B K1B N2B 119.90(13) . . ?
O3B K1B N2B 118.28(14) . . ?
N1B K1B N2B 179.18(15) . . ?
C72B O1B C71B 111.2(4) . . ?
C72B O1B K1B 114.5(3) . . ?
C71B O1B K1B 117.2(3) . . ?
C73B O2B C74B 112.1(4) . . ?
C73B O2B K1B 118.0(3) . . ?
C74B O2B K1B 117.2(4) . . ?
C77B O3B C78B 110.6(4) . . ?
C77B O3B K1B 115.4(3) . . ?
C78B O3B K1B 115.7(3) . . ?
C80B O4B C79B 108.9(5) . . ?
C80B O4B K1B 116.4(4) . . ?
C79B O4B K1B 118.8(3) . . ?
C84B O5B C83B 111.0(4) . . ?
C84B O5B K1B 116.1(3) . . ?
C83B O5B K1B 119.4(3) . . ?
C85B O6B C86B 111.0(4) . . ?
C85B O6B K1B 114.4(3) . . ?
C86B O6B K1B 116.1(3) . . ?
C82B N1B C76B 109.8(4) . . ?
C82B N1B C70B 109.3(4) . . ?
C76B N1B C70B 109.6(4) . . ?
C82B N1B K1B 108.9(3) . . ?
C76B N1B K1B 109.3(3) . . ?
C70B N1B K1B 110.0(3) . . ?
C75B N2B C87B 109.9(5) . . ?
C75B N2B C81B 112.0(5) . . ?
C87B N2B C81B 109.6(5) . . ?
C75B N2B K1B 108.1(3) . . ?
C87B N2B K1B 110.0(3) . . ?
C81B N2B K1B 107.3(4) . . ?
N1B C70B C71B 113.9(4) . . ?
O1B C71B C70B 108.1(4) . . ?
O1B C72B C73B 109.2(5) . . ?
O2B C73B C72B 109.7(4) . . ?
O2B C74B C75B 107.8(4) . . ?
N2B C75B C74B 116.7(6) . . ?
N1B C76B C77B 114.3(4) . . ?
O3B C77B C76B 108.8(4) . . ?
O3B C78B C79B 108.7(5) . . ?
O4B C79B C78B 109.1(5) . . ?
O4B C80B C81B 109.1(6) . . ?
C80B C81B N2B 115.5(5) . . ?
N1B C82B C83B 114.2(4) . . ?
O5B C83B C82B 109.7(4) . . ?
O5B C84B C85B 109.2(4) . . ?
O6B C85B C84B 109.2(4) . . ?
O6B C86B C87B 107.6(5) . . ?
N2B C87B C86B 114.6(4) . . ?

loop_
_geom_bond_atom_site_label_1
_geom_bond_atom_site_label_2
_geom_bond_distance
_geom_bond_site_symmetry_2
_geom_bond_publ_flag
Re1A H1 1.52(4) . ?
Re1A H2 1.63(4) . ?
Re1A H4 1.65(4) . ?
Re1A H3 1.65(4) . ?
Re1A P2A 2.3012(12) . ?
Re1A P3A 2.3263(12) . ?
Re1A P1A 2.3535(12) . ?
P1A C1A 1.838(4) . ?
P1A C21A 1.843(5) . ?
P1A C11A 1.867(4) . ?
P2A C41A 1.846(4) . ?
P2A C2A 1.854(4) . ?
P2A C31A 1.866(5) . ?
P3A C3A 1.846(4) . ?
P3A C51A 1.854(4) . ?
P3A C61A 1.881(4) . ?
C11A C16A 1.379(6) . ?
C11A C12A 1.387(6) . ?
C12A C13A 1.390(7) . ?
C13A C14A 1.380(7) . ?
C14A C15A 1.360(6) . ?
C15A C16A 1.393(6) . ?
C21A C26A 1.395(6) . ?
C21A C22A 1.395(6) . ?
C22A C23A 1.384(6) . ?
C23A C24A 1.382(7) . ?
C24A C25A 1.389(7) . ?
C25A C26A 1.389(6) . ?
C31A C32A 1.388(6) . ?
C31A C36A 1.388(6) . ?
C32A C33A 1.396(7) . ?
C33A C34A 1.378(7) . ?
C34A C35A 1.377(6) . ?
C35A C36A 1.390(6) . ?
C41A C42A 1.387(6) . ?
C41A C46A 1.390(6) . ?
C42A C43A 1.385(6) . ?
C43A C44A 1.379(7) . ?
C44A C45A 1.372(7) . ?
C45A C46A 1.400(6) . ?
C51A C52A 1.390(6) . ?
C51A C56A 1.392(6) . ?
C52A C53A 1.399(6) . ?
C53A C54A 1.364(7) . ?
C54A C55A 1.371(7) . ?
C55A C56A 1.396(6) . ?
C61A C66A 1.386(6) . ?
C61A C62A 1.395(6) . ?
C62A C63A 1.387(6) . ?
C63A C64A 1.381(6) . ?
C64A C65A 1.383(6) . ?
C65A C66A 1.376(6) . ?
K1A O4A 2.777(3) . ?
K1A O5A 2.823(3) . ?
K1A O1A 2.826(3) . ?
K1A O3A 2.828(3) . ?
K1A O2A 2.862(3) . ?
K1A O6A 2.895(3) . ?
K1A N1A 3.004(4) . ?
K1A N2A 3.023(4) . ?
O1A C71A 1.428(6) . ?
O1A C72A 1.431(6) . ?
O2A C74A 1.425(6) . ?
O2A C73A 1.425(6) . ?
O3A C78A 1.424(5) . ?
O3A C77A 1.424(6) . ?
O4A C79A 1.416(5) . ?
O4A C80A 1.422(5) . ?
O5A C84A 1.423(6) . ?
O5A C83A 1.431(6) . ?
O6A C86A 1.427(5) . ?
O6A C85A 1.432(5) . ?
N1A C76A 1.474(6) . ?
N1A C70A 1.475(6) . ?
N1A C82A 1.482(6) . ?
N2A C75A 1.462(5) . ?
N2A C87A 1.468(6) . ?
N2A C81A 1.468(5) . ?
C70A C71A 1.501(7) . ?
C72A C73A 1.482(7) . ?
C74A C75A 1.510(7) . ?
C76A C77A 1.509(7) . ?
C78A C79A 1.498(7) . ?
C80A C81A 1.507(6) . ?
C82A C83A 1.501(7) . ?
C84A C85A 1.478(7) . ?
C86A C87A 1.505(6) . ?
Re1B H8 1.62(4) . ?
Re1B H7 1.68(4) . ?
Re1B H5 1.69(4) . ?
Re1B H6 1.70(4) . ?
Re1B P3B 2.3098(12) . ?
Re1B P2B 2.3111(13) . ?
Re1B P1B 2.3550(13) . ?
P1B C1B 1.840(5) . ?
P1B C21B 1.853(5) . ?
P1B C11B 1.861(5) . ?
P2B C2B 1.844(5) . ?
P2B C41B 1.854(5) . ?
P2B C31B 1.861(5) . ?
P3B C3B 1.848(5) . ?
P3B C51B 1.850(5) . ?
P3B C61B 1.870(5) . ?
C11B C16B 1.381(6) . ?
C11B C12B 1.390(6) . ?
C12B C13B 1.398(7) . ?
C13B C14B 1.360(7) . ?
C14B C15B 1.362(6) . ?
C15B C16B 1.383(6) . ?
C21B C26B 1.392(7) . ?
C21B C22B 1.400(7) . ?
C22B C23B 1.407(8) . ?
C23B C24B 1.376(8) . ?
C24B C25B 1.383(8) . ?
C25B C26B 1.375(7) . ?
C31B C36B 1.389(6) . ?
C31B C32B 1.389(6) . ?
C32B C33B 1.385(7) . ?
C33B C34B 1.364(7) . ?
C34B C35B 1.371(7) . ?
C35B C36B 1.385(6) . ?
C41B C42B 1.370(7) . ?
C41B C46B 1.387(8) . ?
C42B C43B 1.406(9) . ?
C43B C44B 1.356(11) . ?
C44B C45B 1.370(11) . ?
C45B C46B 1.378(7) . ?
C51B C56B 1.376(7) . ?
C51B C52B 1.404(7) . ?
C52B C53B 1.386(7) . ?
C53B C54B 1.379(9) . ?
C54B C55B 1.371(9) . ?
C55B C56B 1.395(7) . ?
C61B C62B 1.390(6) . ?
C61B C66B 1.402(6) . ?
C62B C63B 1.384(6) . ?
C63B C64B 1.383(7) . ?
C64B C65B 1.373(7) . ?
C65B C66B 1.392(6) . ?
K1B O5B 2.785(3) . ?
K1B O2B 2.816(4) . ?
K1B O4B 2.837(4) . ?
K1B O6B 2.848(3) . ?
K1B O1B 2.862(3) . ?
K1B O3B 2.882(4) . ?
K1B N1B 2.962(4) . ?
K1B N2B 2.994(4) . ?
O1B C72B 1.427(6) . ?
O1B C71B 1.432(6) . ?
O2B C73B 1.429(6) . ?
O2B C74B 1.437(6) . ?
O3B C77B 1.428(6) . ?
O3B C78B 1.432(5) . ?
O4B C80B 1.405(7) . ?
O4B C79B 1.425(7) . ?
O5B C84B 1.417(5) . ?
O5B C83B 1.424(6) . ?
O6B C85B 1.428(5) . ?
O6B C86B 1.432(6) . ?
N1B C82B 1.462(6) . ?
N1B C76B 1.474(6) . ?
N1B C70B 1.474(6) . ?
N2B C75B 1.437(8) . ?
N2B C87B 1.469(6) . ?
N2B C81B 1.518(8) . ?
C70B C71B 1.504(7) . ?
C72B C73B 1.503(8) . ?
C74B C75B 1.516(7) . ?
C76B C77B 1.501(6) . ?
C78B C79B 1.467(8) . ?
C80B C81B 1.485(9) . ?
C82B C83B 1.507(6) . ?
C84B C85B 1.492(7) . ?
C86B C87B 1.506(7) . ?
